data_1521169
loop_
_publ_author_name
'Hirota, M.'
'Arai, M.'
'Sakuma, T.'
'Ishii, Y.'

_publ_section_title
;
 Neutron diffraction study of Cu Cl Te
;
_journal_name_full 'Electrochemistry (Tokyo)'
_journal_page_first 522
_journal_page_last 525
_journal_volume 68
_journal_year 2000
_chemical_formula_sum 'Cl Cu Te'
_chemical_name_systematic 'Cu Cl Te'
_space_group_IT_number 141
_symmetry_space_group_name_Hall '-I 4bd 2'
_symmetry_space_group_name_H-M 'I 41/a m d :2'
_cell_angle_alpha 90
_cell_angle_beta 90
_cell_angle_gamma 90
_cell_formula_units_Z 16
_cell_length_a 15.537
_cell_length_b 15.537
_cell_length_c 4.799
_cell_volume 1158.471
_citation_journal_id_ASTM EECTFA
_cod_data_source_file Hirota_EECTFA_2000_1076.cif
_cod_data_source_block Cl1Cu1Te1
_cod_original_formula_sum 'Cl1 Cu1 Te1'
_cod_database_code 1521169

loop_
_symmetry_equiv_pos_as_xyz
x,y,z
-y+1/4,x+3/4,z+1/4
-x+1/2,-y,z+1/2
y+1/4,-x+1/4,z+3/4
x,-y,-z
y+1/4,x+3/4,-z+1/4
-x+1/2,y,-z+1/2
-y+1/4,-x+1/4,-z+3/4
-x,-y,-z
y-1/4,-x-3/4,-z-1/4
x-1/2,y,-z-1/2
-y-1/4,x-1/4,-z-3/4
-x,y,z
-y-1/4,-x-3/4,z-1/4
x-1/2,-y,z-1/2
y-1/4,x-1/4,z-3/4
x+1/2,y+1/2,z+1/2
-y+3/4,x+5/4,z+3/4
-x+1,-y+1/2,z+1
y+3/4,-x+3/4,z+5/4
x+1/2,-y+1/2,-z+1/2
y+3/4,x+5/4,-z+3/4
-x+1,y+1/2,-z+1
-y+3/4,-x+3/4,-z+5/4
-x+1/2,-y+1/2,-z+1/2
y+1/4,-x-1/4,-z+1/4
x,y+1/2,-z
-y+1/4,x+1/4,-z-1/4
-x+1/2,y+1/2,z+1/2
-y+1/4,-x-1/4,z+1/4
x,-y+1/2,z
y+1/4,x+1/4,z-1/4

loop_
_atom_site_label
_atom_site_type_symbol
_atom_site_fract_x
_atom_site_fract_y
_atom_site_fract_z
_atom_site_occupancy
_atom_site_U_iso_or_equiv
Cl1 Cl-1 0 0.119 0.126 1 0.0
Cu1 Cu+1 0 0.75 0.125 0.03 0.0
Cu4 Cu+1 0 0.168 0.651 0.08 0.0
Cu2 Cu+1 0 0.25 0.375 0.77 0.0
Te1 Te 0.137 0 0 1 0.0
Cu3 Cu+1 0.127 0.377 0.875 0.72 0.0
